data_1550763
loop_
_publ_author_name
'Wang, Zheng'
'Zhang, Randi'
'Zhang, Wenjuan'
'Solan, Gregory'
'Liu, Qingbin'
'tongling, liang'
'Sun, Wen Hua'

_publ_section_title
;
 Enhancing thermostability of iron ethylene polymerization catalysts
 through N,N,N-chelation of doubly fused
 \a,\a&#x2032;-bis(arylimino)-2,3:5,6-bis(hexamethylene)pyridines
;
_journal_name_full 'Catalysis Science &amp; Technology'
_journal_paper_doi 10.1039/C9CY00293F
_journal_year 2019
_chemical_formula_moiety 'C41 H55 Cl4 Fe2 N3 O'
_chemical_formula_sum 'C41 H55 Cl4 Fe2 N3 O'
_chemical_formula_weight 859.41
_space_group_crystal_system monoclinic
_space_group_IT_number 14
_space_group_name_Hall '-P 2ybc'
_space_group_name_H-M_alt 'P 1 21/c 1'
_symmetry_Int_Tables_number 14
_symmetry_space_group_name_Hall '-P 2ybc'
_symmetry_space_group_name_H-M 'P 1 21/c 1'
_atom_sites_solution_primary direct
_audit_creation_date 2017-11-02
_audit_creation_method
;
Olex2 1.2
(compiled 2017.08.10 svn.r3458 for OlexSys, GUI svn.r5381)
;
_audit_update_record
;
2018-12-29 deposited with the CCDC.    2019-03-20 downloaded from the CCDC.
;
_cell_angle_alpha 90
_cell_angle_beta 104.20(3)
_cell_angle_gamma 90
_cell_formula_units_Z 4
_cell_length_a 12.228(2)
_cell_length_b 21.820(4)
_cell_length_c 16.338(3)
_cell_measurement_reflns_used 12683
_cell_measurement_temperature 175.1500
_cell_measurement_theta_max 27.4764
_cell_measurement_theta_min 0.9332
_cell_volume 4226.0(14)
_computing_molecular_graphics 'Olex2 (Dolomanov et al., 2009)'
_computing_publication_material 'Olex2 (Dolomanov et al., 2009)'
_computing_structure_refinement 'olex2.refine (Bourhis et al., 2015)'
_computing_structure_solution 'XS (Sheldrick, 2008)'
_diffrn_ambient_temperature 175.1500
_diffrn_measured_fraction_theta_full 0.9985
_diffrn_measured_fraction_theta_max 0.9985
_diffrn_measurement_device_type 'Bruker P4'
_diffrn_measurement_method '\w scans'
_diffrn_radiation_monochromator graphite
_diffrn_radiation_type 'Mo K\a'
_diffrn_radiation_wavelength 0.71073
_diffrn_reflns_av_R_equivalents 0.0678
_diffrn_reflns_av_unetI/netI 0.0522
_diffrn_reflns_limit_h_max 15
_diffrn_reflns_limit_h_min -14
_diffrn_reflns_limit_k_max 28
_diffrn_reflns_limit_k_min -28
_diffrn_reflns_limit_l_max 21
_diffrn_reflns_limit_l_min -21
_diffrn_reflns_number 45762
_diffrn_reflns_theta_full 27.4767
_diffrn_reflns_theta_max 27.48
_diffrn_reflns_theta_min 1.59
_exptl_absorpt_coefficient_mu 0.974
_exptl_absorpt_correction_T_max 1.0000
_exptl_absorpt_correction_T_min 0.85681
_exptl_absorpt_correction_type multi-scan
_exptl_crystal_colour 'clear brownish brown'
_exptl_crystal_colour_lustre clear
_exptl_crystal_colour_modifier brownish
_exptl_crystal_colour_primary brown
_exptl_crystal_density_diffrn 1.3507
_exptl_crystal_description needle
_exptl_crystal_F_000 1805.6871
_exptl_crystal_size_max 0.355
_exptl_crystal_size_mid 0.071
_exptl_crystal_size_min 0.063
_refine_diff_density_max 0.8079
_refine_diff_density_min -0.8544
_refine_diff_density_rms 0.1542
_refine_ls_d_res_high 0.7702
_refine_ls_d_res_low 12.8179
_refine_ls_goodness_of_fit_ref 1.0385
_refine_ls_hydrogen_treatment constr
_refine_ls_matrix_type full
_refine_ls_number_constraints 85
_refine_ls_number_parameters 496
_refine_ls_number_reflns 9671
_refine_ls_number_restraints 36
_refine_ls_restrained_S_all 1.0364
_refine_ls_R_factor_all 0.0943
_refine_ls_R_factor_gt 0.0840
_refine_ls_shift/su_max 0.0006
_refine_ls_shift/su_mean 0.0000
_refine_ls_structure_factor_coef Fsqd
_refine_ls_weighting_details 'w=1/[\s^2^(Fo^2^)+(0.0000P)^2^+21.6623P] where P=(Fo^2^+2Fc^2^)/3'
_refine_ls_weighting_scheme calc
_refine_ls_wR_factor_gt 0.1395
_refine_ls_wR_factor_ref 0.1445
_reflns_Friedel_coverage 0.0
_reflns_limit_h_max 15
_reflns_limit_h_min -15
_reflns_limit_k_max 28
_reflns_limit_k_min 0
_reflns_limit_l_max 21
_reflns_limit_l_min 0
_reflns_number_gt 8798
_reflns_number_total 9671
_reflns_threshold_expression I>=2u(I)
_cod_data_source_file c9cy00293f2.cif
_cod_data_source_block Fe3A
_cod_original_cell_volume 4225.9(16)
_cod_database_code 1550763
_olex2_refinement_description
;
1. Fixed Uiso
 At 1.2 times of:
  All C(H) groups, All C(H,H) groups
 At 1.5 times of:
  All C(H,H,H) groups
2. Uiso/Uaniso restraints and constraints
Cl3 \\sim Cl1a \\sim Cl5 \\sim Cl4 \\sim Cl2 \\sim Cl0a: within 1.7A with sigma
of 0.02 and sigma for terminal atoms of 0.04
Uanis(Cl3) \\sim Ueq, Uanis(Cl1a) \\sim Ueq, Uanis(Cl5) \\sim Ueq, Uanis(Cl4)
\\sim Ueq, Uanis(Cl2) \\sim Ueq, Uanis(Cl0a) \\sim Ueq: with sigma of 0.001 and
sigma for terminal atoms of 0.002
3. Others
 Sof(Cl4)=Sof(Cl0a)=Sof(Cl1a)=1-FVAR(1)
 Sof(Cl3)=Sof(Cl2)=Sof(Cl5)=FVAR(1)
4.a Ternary CH refined with riding coordinates:
 C27(H27), C39(H39), C24(H24), C36(H36)
4.b Secondary CH2 refined with riding coordinates:
 C7(H7a,H7b), C14(H14a,H14b), C17(H17a,H17b), C11(H11a,H11b), C9(H9a,H9b),
 C8(H8a,H8b), C15(H15a,H15b), C13(H13a,H13b), C10(H10a,H10b), C16(H16a,H16b)
4.c Aromatic/amide H refined with riding coordinates:
 C3(H3), C21(H21), C20(H20), C22(H22), C34(H34), C33(H33), C32(H32)
4.d Idealised Me refined as rotating group:
 C29(H29a,H29b,H29c), C25(H25a,H25b,H25c), C28(H28a,H28b,H28c), C26(H26a,H26b,
 H26c), C37(H37a,H37b,H37c), C41(H41a,H41b,H41c), C38(H38a,H38b,H38c), C40(H40a,
 H40b,H40c)
;
_olex2_submission_special_instructions 'No special instructions were received'

loop_
_space_group_symop_id
_space_group_symop_operation_xyz
1 x,y,z
2 -x,y+1/2,-z+1/2
3 -x,-y,-z
4 x,-y-1/2,z-1/2

loop_
_atom_site_label
_atom_site_type_symbol
_atom_site_fract_x
_atom_site_fract_y
_atom_site_fract_z
_atom_site_U_iso_or_equiv
_atom_site_adp_type
_atom_site_occupancy
_atom_site_refinement_flags_posn
_atom_site_refinement_flags_adp
_atom_site_disorder_group
Fe1 Fe 0.62803(5) 0.12560(2) 0.73944(4) 0.02198(13) Uani 1.000000 . . .
Fe2 Fe 0.71383(6) 0.16121(3) 0.95346(4) 0.03549(17) Uani 1.000000 . . .
Cl1 Cl 0.57074(9) 0.03501(5) 0.68437(7) 0.0327(2) Uani 1.000000 . . .
Cl3 Cl 0.8979(4) 0.1919(3) 0.9808(3) 0.0394(11) Uani 0.466(14) . U 1
Cl0A Cl 0.6936(6) 0.0960(2) 1.0480(2) 0.0444(11) Uani 0.466(14) . U 1
Cl5 Cl 0.6054(4) 0.2439(2) 0.9559(4) 0.0523(12) Uani 0.466(14) . U 1
N3 N 0.4659(3) 0.16902(15) 0.7197(2) 0.0239(7) Uani 1.000000 . . .
N1 N 0.6537(3) 0.21855(14) 0.7174(2) 0.0233(7) Uani 1.000000 . . .
O1 O 0.6738(2) 0.12917(13) 0.85127(18) 0.0305(6) Uani 1.000000 . . .
N2 N 0.7812(3) 0.12873(14) 0.69886(19) 0.0212(7) Uani 1.000000 . . .
C18 C 0.8342(3) 0.07307(17) 0.6789(2) 0.0227(8) Uani 1.000000 . . .
C7 C 0.3731(4) 0.25998(19) 0.7596(3) 0.0316(9) Uani 1.000000 . . .
H7a H 0.3245(4) 0.22921(19) 0.7779(3) 0.0380(11) Uiso 1.000000 R . .
H7b H 0.4044(4) 0.28683(19) 0.8085(3) 0.0380(11) Uiso 1.000000 R . .
C12 C 0.8224(3) 0.18169(18) 0.6890(2) 0.0233(8) Uani 1.000000 . . .
C6 C 0.4694(4) 0.22684(18) 0.7368(3) 0.0267(9) Uani 1.000000 . . .
C30 C 0.3601(3) 0.13610(18) 0.7021(3) 0.0278(9) Uani 1.000000 . . .
C5 C 0.5780(4) 0.25818(18) 0.7342(2) 0.0247(8) Uani 1.000000 . . .
C31 C 0.2932(4) 0.13924(19) 0.6189(3) 0.0308(9) Uani 1.000000 . . .
C2 C 0.7892(4) 0.29726(18) 0.7185(2) 0.0253(8) Uani 1.000000 . . .
C4 C 0.6030(4) 0.32099(18) 0.7427(2) 0.0268(9) Uani 1.000000 . . .
C3 C 0.7094(4) 0.33762(18) 0.7349(3) 0.0278(9) Uani 1.000000 . . .
H3 H 0.7291(4) 0.37977(18) 0.7412(3) 0.0333(11) Uiso 1.000000 R . .
C14 C 1.0341(4) 0.1998(2) 0.7314(3) 0.0368(11) Uani 1.000000 . . .
H14a H 1.0922(4) 0.2206(2) 0.7086(3) 0.0442(13) Uiso 1.000000 R . .
H14b H 1.0636(4) 0.1587(2) 0.7510(3) 0.0442(13) Uiso 1.000000 R . .
C23 C 0.8179(3) 0.05557(18) 0.5942(3) 0.0270(9) Uani 1.000000 . . .
C21 C 0.9270(4) -0.0355(2) 0.6422(3) 0.0363(11) Uani 1.000000 . . .
H21 H 0.9597(4) -0.0728(2) 0.6297(3) 0.0436(13) Uiso 1.000000 R . .
C17 C 0.9033(4) 0.32226(19) 0.7160(3) 0.0320(10) Uani 1.000000 . . .
H17a H 0.9227(4) 0.30733(19) 0.6641(3) 0.0384(12) Uiso 1.000000 R . .
H17b H 0.8987(4) 0.36753(19) 0.7127(3) 0.0384(12) Uiso 1.000000 R . .
C11 C 0.5244(4) 0.37104(19) 0.7574(3) 0.0330(10) Uani 1.000000 . . .
H11a H 0.4878(4) 0.35753(19) 0.8020(3) 0.0396(12) Uiso 1.000000 R . .
H11b H 0.5696(4) 0.40803(19) 0.7783(3) 0.0396(12) Uiso 1.000000 R . .
C9 C 0.3585(4) 0.3366(2) 0.6347(3) 0.0364(10) Uani 1.000000 . . .
H9a H 0.4056(4) 0.3083(2) 0.6105(3) 0.0436(12) Uiso 1.000000 R . .
H9b H 0.3008(4) 0.3541(2) 0.5870(3) 0.0436(12) Uiso 1.000000 R . .
C8 C 0.2983(4) 0.2993(2) 0.6895(3) 0.0382(11) Uani 1.000000 . . .
H8a H 0.2435(4) 0.2719(2) 0.6521(3) 0.0459(13) Uiso 1.000000 R . .
H8b H 0.2547(4) 0.3280(2) 0.7162(3) 0.0459(13) Uiso 1.000000 R . .
C27 C 0.9043(4) 0.0530(2) 0.8378(3) 0.0331(10) Uani 1.000000 . . .
H27 H 0.8679(4) 0.0938(2) 0.8397(3) 0.0397(12) Uiso 1.000000 R . .
C15 C 1.0185(4) 0.2358(2) 0.8072(3) 0.0358(10) Uani 1.000000 . . .
H15a H 0.9539(4) 0.2182(2) 0.8257(3) 0.0430(12) Uiso 1.000000 R . .
H15b H 1.0866(4) 0.2303(2) 0.8540(3) 0.0430(12) Uiso 1.000000 R . .
C13 C 0.9274(3) 0.19129(19) 0.6584(3) 0.0292(9) Uani 1.000000 . . .
H13a H 0.9384(3) 0.15556(19) 0.6240(3) 0.0351(11) Uiso 1.000000 R . .
H13b H 0.9174(3) 0.22798(19) 0.6217(3) 0.0351(11) Uiso 1.000000 R . .
C35 C 0.3326(4) 0.09941(19) 0.7643(3) 0.0294(9) Uani 1.000000 . . .
C1 C 0.7563(3) 0.23534(18) 0.7089(2) 0.0232(8) Uani 1.000000 . . .
C19 C 0.8925(3) 0.03670(19) 0.7455(3) 0.0280(9) Uani 1.000000 . . .
C39 C 0.3295(4) 0.1734(2) 0.5492(3) 0.0377(11) Uani 1.000000 . . .
H39 H 0.3826(4) 0.2066(2) 0.5762(3) 0.0452(13) Uiso 1.000000 R . .
C24 C 0.7467(4) 0.0915(2) 0.5200(3) 0.0368(11) Uani 1.000000 . . .
H24 H 0.7170(4) 0.1288(2) 0.5429(3) 0.0441(13) Uiso 1.000000 R . .
C36 C 0.4050(4) 0.0965(2) 0.8538(3) 0.0350(10) Uani 1.000000 . . .
H36 H 0.4699(4) 0.1251(2) 0.8574(3) 0.0420(12) Uiso 1.000000 R . .
C20 C 0.9391(4) -0.0179(2) 0.7251(3) 0.0354(10) Uani 1.000000 . . .
H20 H 0.9799(4) -0.0435(2) 0.7692(3) 0.0425(12) Uiso 1.000000 R . .
C22 C 0.8674(4) 0.00099(19) 0.5777(3) 0.0326(10) Uani 1.000000 . . .
H22 H 0.8601(4) -0.01135(19) 0.5208(3) 0.0391(12) Uiso 1.000000 R . .
C10 C 0.4326(4) 0.3882(2) 0.6786(3) 0.0395(11) Uani 1.000000 . . .
H10a H 0.3836(4) 0.4197(2) 0.6948(3) 0.0474(13) Uiso 1.000000 R . .
H10b H 0.4696(4) 0.4073(2) 0.6374(3) 0.0474(13) Uiso 1.000000 R . .
C16 C 0.9980(4) 0.3042(2) 0.7926(3) 0.0375(11) Uani 1.000000 . . .
H16a H 1.0690(4) 0.3233(2) 0.7862(3) 0.0450(13) Uiso 1.000000 R . .
H16b H 0.9808(4) 0.3220(2) 0.8437(3) 0.0450(13) Uiso 1.000000 R . .
C34 C 0.2322(4) 0.0660(2) 0.7407(3) 0.0384(11) Uani 1.000000 . . .
H34 H 0.2112(4) 0.0403(2) 0.7812(3) 0.0460(13) Uiso 1.000000 R . .
C29 C 1.0273(4) 0.0582(3) 0.8879(3) 0.0490(13) Uani 1.000000 . . .
H29a H 1.0648(10) 0.0184(5) 0.888(2) 0.074(2) Uiso 1.000000 GR . .
H29b H 1.0660(9) 0.0890(13) 0.8615(14) 0.074(2) Uiso 1.000000 GR . .
H29c H 1.0300(4) 0.0705(17) 0.9460(7) 0.074(2) Uiso 1.000000 GR . .
C25 C 0.8149(5) 0.1126(3) 0.4574(3) 0.0534(15) Uani 1.000000 . . .
H25a H 0.8810(19) 0.1359(16) 0.4876(5) 0.080(2) Uiso 1.000000 GR . .
H25b H 0.840(3) 0.0767(3) 0.4307(19) 0.080(2) Uiso 1.000000 GR . .
H25c H 0.7675(12) 0.1386(15) 0.4139(15) 0.080(2) Uiso 1.000000 GR . .
C33 C 0.1632(4) 0.0693(2) 0.6611(3) 0.0440(12) Uani 1.000000 . . .
H33 H 0.0953(4) 0.0461(2) 0.6470(3) 0.0528(15) Uiso 1.000000 R . .
C32 C 0.1923(4) 0.1064(2) 0.6010(3) 0.0375(11) Uani 1.000000 . . .
H32 H 0.1426(4) 0.1095(2) 0.5464(3) 0.0450(13) Uiso 1.000000 R . .
C28 C 0.8411(5) 0.0059(3) 0.8796(3) 0.0506(14) Uani 1.000000 . . .
H28a H 0.7621(9) 0.0037(13) 0.8478(14) 0.076(2) Uiso 1.000000 GR . .
H28b H 0.876(2) -0.0345(4) 0.880(2) 0.076(2) Uiso 1.000000 GR . .
H28c H 0.845(3) 0.0185(10) 0.9378(8) 0.076(2) Uiso 1.000000 GR . .
C26 C 0.6457(4) 0.0528(3) 0.4736(3) 0.0500(14) Uani 1.000000 . . .
H26a H 0.6725(5) 0.0185(10) 0.445(2) 0.075(2) Uiso 1.000000 GR . .
H26b H 0.6060(19) 0.0368(15) 0.5144(4) 0.075(2) Uiso 1.000000 GR . .
H26c H 0.5941(16) 0.0782(5) 0.4319(17) 0.075(2) Uiso 1.000000 GR . .
C37 C 0.3424(5) 0.1178(3) 0.9187(3) 0.0550(15) Uani 1.000000 . . .
H37a H 0.313(3) 0.1592(8) 0.9043(15) 0.083(2) Uiso 1.000000 GR . .
H37b H 0.280(2) 0.0897(11) 0.9186(18) 0.083(2) Uiso 1.000000 GR . .
H37c H 0.3944(10) 0.1182(18) 0.9749(5) 0.083(2) Uiso 1.000000 GR . .
C41 C 0.3934(5) 0.1309(3) 0.5031(4) 0.0554(15) Uani 1.000000 . . .
H41a H 0.458(2) 0.1132(15) 0.5438(5) 0.083(2) Uiso 1.000000 GR . .
H41b H 0.3432(11) 0.0980(11) 0.476(2) 0.083(2) Uiso 1.000000 GR . .
H41c H 0.420(3) 0.1543(5) 0.4605(18) 0.083(2) Uiso 1.000000 GR . .
C38 C 0.4537(5) 0.0328(3) 0.8758(4) 0.0549(15) Uani 1.000000 . . .
H38a H 0.3922(6) 0.0038(4) 0.875(2) 0.082(2) Uiso 1.000000 GR . .
H38b H 0.496(3) 0.0203(8) 0.8345(15) 0.082(2) Uiso 1.000000 GR . .
H38c H 0.505(3) 0.0334(5) 0.9323(11) 0.082(2) Uiso 1.000000 GR . .
C40 C 0.2338(5) 0.2033(3) 0.4846(4) 0.0590(16) Uani 1.000000 . . .
H40a H 0.187(2) 0.1716(3) 0.4505(18) 0.089(2) Uiso 1.000000 GR . .
H40b H 0.188(2) 0.2276(16) 0.5138(4) 0.089(2) Uiso 1.000000 GR . .
H40c H 0.2649(5) 0.2301(15) 0.4478(17) 0.089(2) Uiso 1.000000 GR . .
Cl4 Cl 0.5883(4) 0.2303(3) 0.9723(3) 0.0617(12) Uani 0.534(14) . U 2
Cl2 Cl 0.7321(5) 0.08645(18) 1.0518(2) 0.0418(10) Uani 0.534(14) . U 2
Cl1a Cl 0.8746(5) 0.2079(3) 0.9703(3) 0.0453(10) Uani 0.534(14) . U 2

loop_
_atom_site_aniso_label
_atom_site_aniso_U_11
_atom_site_aniso_U_22
_atom_site_aniso_U_33
_atom_site_aniso_U_12
_atom_site_aniso_U_13
_atom_site_aniso_U_23
Fe1 0.0244(3) 0.0181(3) 0.0236(3) -0.0020(2) 0.0062(2) -0.0007(2)
Fe2 0.0467(4) 0.0349(4) 0.0262(3) -0.0044(3) 0.0115(3) -0.0039(3)
Cl1 0.0367(6) 0.0222(5) 0.0388(6) -0.0063(4) 0.0087(5) -0.0045(4)
Cl3 0.0388(16) 0.0425(17) 0.0364(14) -0.0019(9) 0.0081(8) -0.0030(8)
Cl0A 0.052(2) 0.0481(16) 0.0357(14) -0.0045(9) 0.0150(9) 0.0035(8)
Cl5 0.0611(18) 0.0439(17) 0.0562(18) 0.0021(9) 0.0226(9) -0.0061(9)
N3 0.0231(17) 0.0223(16) 0.0257(17) 0.0001(13) 0.0051(14) 0.0012(13)
N1 0.0285(18) 0.0159(15) 0.0251(17) -0.0022(13) 0.0057(14) -0.0017(12)
O1 0.0329(16) 0.0315(16) 0.0274(15) 0.0025(13) 0.0077(13) 0.0027(12)
N2 0.0244(17) 0.0191(15) 0.0190(16) -0.0010(13) 0.0031(13) -0.0006(12)
C18 0.026(2) 0.0175(18) 0.027(2) -0.0018(15) 0.0108(17) -0.0016(15)
C7 0.033(2) 0.025(2) 0.041(2) 0.0035(18) 0.016(2) -0.0038(18)
C12 0.026(2) 0.025(2) 0.0181(18) -0.0024(16) 0.0029(16) -0.0016(15)
C6 0.032(2) 0.025(2) 0.023(2) 0.0003(17) 0.0065(17) -0.0002(16)
C30 0.024(2) 0.0210(19) 0.039(2) 0.0006(16) 0.0090(18) -0.0009(17)
C5 0.031(2) 0.0206(19) 0.0224(19) -0.0030(16) 0.0055(17) -0.0014(15)
C31 0.028(2) 0.027(2) 0.036(2) 0.0023(17) 0.0056(19) -0.0072(18)
C2 0.031(2) 0.0219(19) 0.0206(19) -0.0057(16) 0.0018(17) -0.0009(15)
C4 0.035(2) 0.023(2) 0.0208(19) -0.0037(17) 0.0037(17) -0.0039(15)
C3 0.037(2) 0.0185(19) 0.026(2) -0.0046(17) 0.0038(18) -0.0031(16)
C14 0.031(2) 0.031(2) 0.049(3) -0.0007(19) 0.012(2) -0.005(2)
C23 0.028(2) 0.024(2) 0.029(2) 0.0003(16) 0.0049(17) -0.0013(16)
C21 0.043(3) 0.021(2) 0.051(3) 0.0059(18) 0.021(2) -0.0030(19)
C17 0.033(2) 0.022(2) 0.041(3) -0.0088(17) 0.010(2) -0.0004(18)
C11 0.042(3) 0.0181(19) 0.043(3) -0.0003(18) 0.017(2) -0.0074(18)
C9 0.040(3) 0.029(2) 0.039(3) 0.0048(19) 0.006(2) -0.0003(19)
C8 0.030(2) 0.032(2) 0.052(3) 0.0044(19) 0.010(2) -0.001(2)
C27 0.032(2) 0.040(3) 0.027(2) 0.0066(19) 0.0067(18) 0.0072(19)
C15 0.032(2) 0.037(2) 0.034(2) -0.0028(19) 0.001(2) -0.001(2)
C13 0.030(2) 0.024(2) 0.038(2) -0.0045(17) 0.0154(19) -0.0053(17)
C35 0.031(2) 0.023(2) 0.039(2) -0.0003(17) 0.0166(19) -0.0031(17)
C1 0.027(2) 0.0221(19) 0.0208(19) -0.0026(15) 0.0061(16) 0.0014(15)
C19 0.026(2) 0.026(2) 0.033(2) 0.0016(16) 0.0093(18) 0.0032(17)
C39 0.039(3) 0.031(2) 0.037(3) -0.004(2) -0.003(2) 0.0004(19)
C24 0.048(3) 0.033(2) 0.027(2) 0.007(2) 0.004(2) -0.0068(18)
C36 0.036(3) 0.033(2) 0.041(3) -0.0030(19) 0.017(2) 0.006(2)
C20 0.035(3) 0.027(2) 0.044(3) 0.0065(18) 0.011(2) 0.0087(19)
C22 0.038(3) 0.026(2) 0.036(2) -0.0012(18) 0.012(2) -0.0093(18)
C10 0.045(3) 0.025(2) 0.047(3) 0.0035(19) 0.008(2) -0.001(2)
C16 0.033(3) 0.034(2) 0.045(3) -0.0099(19) 0.009(2) -0.012(2)
C34 0.040(3) 0.031(2) 0.052(3) -0.009(2) 0.027(2) -0.007(2)
C29 0.040(3) 0.068(4) 0.037(3) 0.008(3) 0.003(2) 0.001(3)
C25 0.077(4) 0.048(3) 0.033(3) -0.007(3) 0.010(3) 0.006(2)
C33 0.030(3) 0.046(3) 0.060(3) -0.016(2) 0.019(2) -0.020(2)
C32 0.029(2) 0.038(3) 0.045(3) -0.0005(19) 0.007(2) -0.015(2)
C28 0.058(4) 0.055(3) 0.043(3) 0.008(3) 0.019(3) 0.018(3)
C26 0.047(3) 0.068(4) 0.032(3) 0.005(3) 0.003(2) -0.007(2)
C37 0.057(4) 0.070(4) 0.042(3) 0.002(3) 0.018(3) -0.009(3)
C41 0.065(4) 0.057(3) 0.051(3) 0.010(3) 0.028(3) 0.017(3)
C38 0.066(4) 0.048(3) 0.056(3) 0.008(3) 0.025(3) 0.017(3)
C40 0.062(4) 0.056(4) 0.050(3) 0.009(3) -0.003(3) 0.009(3)
Cl4 0.0709(18) 0.0546(17) 0.0644(17) 0.0072(9) 0.0256(9) -0.0070(9)
Cl2 0.0495(18) 0.0427(13) 0.0350(12) 0.0019(8) 0.0138(8) 0.0058(7)
Cl1a 0.0480(16) 0.0450(17) 0.0427(14) -0.0061(9) 0.0109(8) -0.0051(8)

loop_
_atom_type_symbol
_atom_type_scat_dispersion_real
_atom_type_scat_dispersion_imag
_atom_type_scat_Cromer_Mann_a1
_atom_type_scat_Cromer_Mann_a2
_atom_type_scat_Cromer_Mann_a3
_atom_type_scat_Cromer_Mann_a4
_atom_type_scat_Cromer_Mann_b1
_atom_type_scat_Cromer_Mann_b2
_atom_type_scat_Cromer_Mann_b3
_atom_type_scat_Cromer_Mann_b4
_atom_type_scat_Cromer_Mann_c
_atom_type_scat_source
_atom_type_scat_dispersion_source
C 0.00347 0.00161 2.31000 1.02000 1.58860 0.86500 20.84390 10.20750 0.56870 51.65120 0.215599998832 'International Tables Volume C Table 6.1.1.4 (pp. 500-502)' 'Henke, Gullikson and Davis, At. Data and Nucl. Data Tables, 1993, 54, 2'
Cl 0.14873 0.16029 11.46040 7.19640 6.25560 1.64550 0.01040 1.16620 18.51940 47.77840 -9.55739974976 'International Tables Volume C Table 6.1.1.4 (pp. 500-502)' 'Henke, Gullikson and Davis, At. Data and Nucl. Data Tables, 1993, 54, 2'
H 0.00000 0.00000 0.49300 0.32291 0.14019 0.04081 10.51090 26.12570 3.14236 57.79970 0.0030380000826 'International Tables Volume C Table 6.1.1.4 (pp. 500-502)' 'Henke, Gullikson and Davis, At. Data and Nucl. Data Tables, 1993, 54, 2'
O 0.01158 0.00611 3.04850 2.28680 1.54630 0.86700 13.27710 5.70110 0.32390 32.90890 0.250800013542 'International Tables Volume C Table 6.1.1.4 (pp. 500-502)' 'Henke, Gullikson and Davis, At. Data and Nucl. Data Tables, 1993, 54, 2'
N 0.00653 0.00323 12.21260 3.13220 2.01250 1.16630 0.00570 9.89330 28.99750 0.58260 -11.5290002823 'International Tables Volume C Table 6.1.1.4 (pp. 500-502)' 'Henke, Gullikson and Davis, At. Data and Nucl. Data Tables, 1993, 54, 2'
Fe 0.35822 0.84933 11.76950 7.35730 3.52220 2.30450 4.76110 0.30720 15.35350 76.88050 1.03690004349 'International Tables Volume C Table 6.1.1.4 (pp. 500-502)' 'Henke, Gullikson and Davis, At. Data and Nucl. Data Tables, 1993, 54, 2'

loop_
_geom_angle_atom_site_label_1
_geom_angle_atom_site_label_2
_geom_angle_atom_site_label_3
_geom_angle
N3 Fe1 Cl1 98.31(9)
N1 Fe1 Cl1 147.12(10)
N1 Fe1 N3 73.68(13)
O1 Fe1 Cl1 116.46(10)
O1 Fe1 N3 100.43(13)
O1 Fe1 N1 96.41(13)
N2 Fe1 Cl1 96.69(9)
N2 Fe1 N3 141.84(12)
N2 Fe1 N1 74.71(12)
N2 Fe1 O1 103.83(13)
Cl0A Fe2 Cl3 109.48(15)
Cl5 Fe2 Cl3 108.57(16)
Cl5 Fe2 Cl0A 110.21(16)
Cl2 Fe2 Cl4 109.99(14)
Cl1a Fe2 Cl4 107.36(15)
Cl1a Fe2 Cl2 108.66(14)
C6 N3 Fe1 114.7(3)
C30 N3 Fe1 123.9(2)
C30 N3 C6 120.6(3)
C5 N1 Fe1 116.6(3)
C1 N1 Fe1 117.6(3)
C1 N1 C5 123.5(3)
Fe2 O1 Fe1 159.16(19)
C18 N2 Fe1 121.1(2)
C12 N2 Fe1 117.9(3)
C12 N2 C18 120.9(3)
C23 C18 N2 119.1(3)
C19 C18 N2 118.2(3)
C19 C18 C23 122.5(4)
C8 C7 C6 116.3(4)
C13 C12 N2 124.0(4)
C1 C12 N2 115.1(3)
C1 C12 C13 120.8(3)
C7 C6 N3 122.5(4)
C5 C6 N3 114.9(4)
C5 C6 C7 122.6(4)
C31 C30 N3 116.6(4)
C35 C30 N3 120.2(4)
C35 C30 C31 123.0(4)
C6 C5 N1 111.7(3)
C4 C5 N1 120.3(4)
C4 C5 C6 127.8(4)
C39 C31 C30 122.9(4)
C32 C31 C30 117.0(4)
C32 C31 C39 120.1(4)
C17 C2 C3 118.3(4)
C1 C2 C3 115.8(4)
C1 C2 C17 125.8(4)
C3 C4 C5 115.7(4)
C11 C4 C5 126.1(4)
C11 C4 C3 118.2(4)
C4 C3 C2 124.9(4)
C13 C14 C15 116.1(4)
C24 C23 C18 124.0(4)
C22 C23 C18 117.4(4)
C22 C23 C24 118.5(4)
C22 C21 C20 119.9(4)
C16 C17 C2 113.8(4)
C10 C11 C4 114.0(4)
C10 C9 C8 116.0(4)
C9 C8 C7 116.7(4)
C29 C27 C19 112.9(4)
C28 C27 C19 110.4(4)
C28 C27 C29 110.2(4)
C16 C15 C14 115.4(4)
C14 C13 C12 112.9(4)
C36 C35 C30 122.6(4)
C34 C35 C30 116.8(4)
C34 C35 C36 120.6(4)
C12 C1 N1 112.0(3)
C2 C1 N1 119.9(4)
C2 C1 C12 128.1(4)
C27 C19 C18 123.1(4)
C20 C19 C18 117.4(4)
C20 C19 C27 119.4(4)
C41 C39 C31 110.6(4)
C40 C39 C31 114.6(4)
C40 C39 C41 108.7(4)
C25 C24 C23 112.6(4)
C26 C24 C23 110.0(4)
C26 C24 C25 109.7(4)
C37 C36 C35 112.7(4)
C38 C36 C35 111.6(4)
C38 C36 C37 110.4(4)
C19 C20 C21 121.4(4)
C21 C22 C23 121.3(4)
C9 C10 C11 116.5(4)
C15 C16 C17 116.2(4)
C33 C34 C35 122.0(4)
C32 C33 C34 119.9(4)
C33 C32 C31 121.3(5)

loop_
_geom_bond_atom_site_label_1
_geom_bond_atom_site_label_2
_geom_bond_distance
Fe1 Cl1 2.2131(12)
Fe1 N3 2.149(3)
Fe1 N1 2.097(3)
Fe1 O1 1.776(3)
Fe1 N2 2.135(3)
Fe2 Cl3 2.284(5)
Fe2 Cl0A 2.159(4)
Fe2 Cl5 2.246(5)
Fe2 O1 1.765(3)
Fe2 Cl4 2.226(4)
Fe2 Cl2 2.262(4)
Fe2 Cl1a 2.171(4)
N3 C6 1.291(5)
N3 C30 1.446(5)
N1 C5 1.343(5)
N1 C1 1.346(5)
N2 C18 1.451(5)
N2 C12 1.287(5)
C18 C23 1.403(6)
C18 C19 1.393(6)
C7 C6 1.504(6)
C7 C8 1.538(6)
C12 C13 1.502(5)
C12 C1 1.503(5)
C6 C5 1.504(6)
C30 C31 1.405(6)
C30 C35 1.397(6)
C5 C4 1.404(5)
C31 C39 1.516(6)
C31 C32 1.395(6)
C2 C3 1.389(6)
C2 C17 1.508(6)
C2 C1 1.408(5)
C4 C3 1.386(6)
C4 C11 1.512(6)
C14 C15 1.519(6)
C14 C13 1.547(6)
C23 C24 1.525(6)
C23 C22 1.392(6)
C21 C20 1.380(7)
C21 C22 1.379(6)
C17 C16 1.533(6)
C11 C10 1.533(6)
C9 C8 1.526(6)
C9 C10 1.513(6)
C27 C19 1.521(6)
C27 C29 1.530(7)
C27 C28 1.542(7)
C15 C16 1.522(6)
C35 C36 1.515(6)
C35 C34 1.399(6)
C19 C20 1.396(6)
C39 C41 1.524(7)
C39 C40 1.518(7)
C24 C25 1.541(7)
C24 C26 1.535(7)
C36 C37 1.523(7)
C36 C38 1.520(7)
C34 C33 1.368(7)
C33 C32 1.385(7)

loop_
_restr_u_iso_atom_site_label
_restr_u_iso_weight_param
Cl3 0.0020
Cl0A 0.0020
Cl5 0.0020
Cl4 0.0020
Cl2 0.0020
Cl1a 0.0020
